data_7062153
loop_
_publ_author_name
'Grasruck, Alexander'
'Parla, Giorgio'
'Heineman, Frank W.'
'Langer, Jens'
'Herrera, Alberto'
'Frie\&s, Sybille'
'Schmid, G\"unter'
'Dorta, Romano'

_publ_section_title
;
 Developing bulky P-alkene ligands: stabilization of copper complexes with
 14 valence electrons
;
_journal_issue 5
_journal_name_full 'New Journal of Chemistry'
_journal_page_first 2307
_journal_page_last 2323
_journal_paper_doi 10.1039/D2NJ05222A
_journal_volume 47
_journal_year 2023
_chemical_absolute_configuration unk
_chemical_formula_moiety 'C40 H48 Cl Cu N2 P2'
_chemical_formula_sum 'C40 H48 Cl Cu N2 P2'
_chemical_formula_weight 717.73
_space_group_crystal_system monoclinic
_space_group_IT_number 4
_space_group_name_Hall 'P 2yb'
_space_group_name_H-M_alt 'P 1 21 1'
_atom_sites_solution_hydrogens geom
_atom_sites_solution_primary dual
_audit_creation_date 2021-11-12
_audit_creation_method
;
Olex2 1.5
(compiled 2021.10.07 svn.r9718050b for OlexSys, GUI svn.r6410)
;
_audit_update_record
;
2022-06-03 deposited with the CCDC.	2022-12-05 downloaded from the CCDC.
;
_cell_angle_alpha 90
_cell_angle_beta 90.0356(18)
_cell_angle_gamma 90
_cell_formula_units_Z 4
_cell_length_a 14.8459(3)
_cell_length_b 10.18035(19)
_cell_length_c 24.1751(4)
_cell_measurement_reflns_used 32424
_cell_measurement_temperature 100.0(6)
_cell_measurement_theta_max 72.4120
_cell_measurement_theta_min 3.4480
_cell_volume 3653.74(12)
_computing_cell_refinement 'CrysAlisPro 1.171.40.84a (Rigaku OD, 2020)'
_computing_data_collection 'CrysAlisPro 1.171.40.84a (Rigaku OD, 2020)'
_computing_data_reduction 'CrysAlisPro 1.171.40.84a (Rigaku OD, 2020)'
_computing_molecular_graphics 'Olex2 1.5 (Dolomanov et al., 2009)'
_computing_publication_material 'Olex2 1.5 (Dolomanov et al., 2009)'
_computing_structure_refinement 'SHELXL 2018/3 (Sheldrick, 2015)'
_computing_structure_solution 'SHELXT  (Sheldrick, 2015)'
_diffrn_ambient_environment N~2~
_diffrn_ambient_temperature 100.0(6)
_diffrn_detector 'CCD plate'
_diffrn_detector_area_resol_mean 5.2903
_diffrn_detector_type AtlasS2
_diffrn_measured_fraction_theta_full 1.000
_diffrn_measured_fraction_theta_max 0.993
_diffrn_measurement_details
;
List of Runs (angles in degrees, time in seconds):

  # Type    Start    End  Width  t~exp~   \w     \q     \k     \f   Frames
#--------------------------------------------------------------------------
  1  \w   -109.00 -16.00   1.00    1.00    --  -40.61 -38.00   0.00   93
  2  \w    -73.00 -13.00   1.00    1.00    --  -40.61 -57.00-120.00   60
  3  \w    -64.00 -18.00   1.00    1.00    --  -40.61 -38.00 -90.00   46
  4  \w   -106.00 -20.00   1.00    1.00    --  -40.61 -38.00  90.00   86
  5  \w   -115.00 -61.00   1.00    1.00    --  -40.61-153.00-125.00   54
  6  \w    -44.00 -13.00   1.00    1.00    --  -40.61 -57.00-180.00   31
  7  \w   -102.00 -46.00   1.00    1.00    --  -40.61 -57.00-180.00   56
  8  \w    -85.00  -7.00   1.00    1.00    --  -40.61 125.00 150.00   78
  9  \w    -69.00  33.00   1.00    1.00    --  -40.61  57.00 120.00  102
 10  \w   -103.00 -76.00   1.00    1.00    --  -40.61 -57.00-120.00   27
 11  \w      9.00  38.00   1.00    1.00    --   40.61  76.00-143.24   29
 12  \w      4.00  30.00   1.00    1.00    --   40.61  88.00  66.78   26
 13  \w    -29.00  34.00   1.00    1.00    --   40.61 -38.00-120.00   63
 14  \w      3.00  29.00   1.00    1.00    --   40.61  90.00-101.73   26
 15  \w     50.00  77.00   1.00    1.00    --   40.61-121.00  32.00   27
 16  \w      8.00  42.00   1.00    1.00    --   40.61  76.00 147.62   34
 17  \w     15.00  54.00   1.00    1.00    --   40.61  69.00   9.05   39
 18  \w     28.00 137.00   1.00    1.80    --  104.57 -77.00  90.00  109
 19  \w     44.00 107.00   1.00    1.80    --  104.57-111.00   0.00   63
 20  \w     75.00 101.00   1.00    1.80    --  104.57  61.00 120.00   26
 21  \w     75.00 171.00   1.00    1.80    --  104.57  61.00-180.00   96
 22  \w     75.00 101.00   1.00    1.80    --  104.57  61.00 -30.00   26
 23  \w    113.00 155.00   1.00    1.80    --  104.57  61.00 150.00   42
 24  \w    137.00 167.00   1.00    1.80    --  104.57 111.00-180.00   30
 25  \w    121.00 177.00   1.00    1.80    --  104.57  61.00 -30.00   56
 26  \w     46.00 109.00   1.00    1.80    --  104.57-111.00 -90.00   63
 27  \w     75.00 158.00   1.00    1.80    --  104.57  61.00  60.00   83
 28  \w     24.00 105.00   1.00    1.80    --  104.57 -94.00  30.00   81
 29  \w     75.00 173.00   1.00    1.80    --  104.57  61.00  30.00   98
 30  \w     75.00 101.00   1.00    1.80    --  104.57  61.00   0.00   26
 31  \w     75.00 102.00   1.00    1.80    --  104.57  61.00 150.00   27
 32  \w    119.00 176.00   1.00    1.80    --  104.57  61.00-150.00   57
 33  \w     75.00 101.00   1.00    1.80    --  104.57  61.00-150.00   26
 34  \w     80.00 105.00   1.00    1.80    --  104.57  45.00  30.00   25
 35  \w     75.00 101.00   1.00    1.80    --  104.57  61.00 -60.00   26
 36  \w     79.00 112.00   1.00    1.80    --  104.57  45.00   0.00   33
 37  \w     79.00 106.00   1.00    1.80    --  104.57  45.00 150.00   27
 38  \w    115.00 173.00   1.00    1.80    --  104.57  61.00  90.00   58
 39  \w     75.00 102.00   1.00    1.80    --  104.57  61.00-120.00   27
 40  \w     80.00 131.00   1.00    1.80    --  104.57  45.00 -30.00   51
 41  \w    107.00 132.00   1.00    1.80    --  104.57-153.00-125.00   25
 42  \w     56.00  89.00   1.00    1.80    --  104.57-153.00-125.00   33
 43  \w     75.00 108.00   1.00    1.80    --  104.57  61.00  90.00   33
 44  \w     80.00 107.00   1.00    1.80    --  104.57  45.00 -60.00   27
 45  \w     28.00  74.00   1.00    1.80    --  104.57 -94.00 -60.00   46
 46  \w     75.00 177.00   1.00    1.80    --  104.57  61.00 -90.00  102
 47  \w     79.00 158.00   1.00    1.80    --  104.57  45.00 -90.00   79
 48  \w    121.00 177.00   1.00    1.80    --  104.57  61.00   0.00   56
 49  \w    117.00 167.00   1.00    1.80    --  104.57  61.00 120.00   50
 50  \w     76.00 106.00   1.00    1.80    --  104.57  57.00-122.89   30
;
_diffrn_measurement_device 'four-circle diffractometer'
_diffrn_measurement_device_type 'SuperNova, Dual, Cu at home/near, AtlasS2'
_diffrn_measurement_method '\w scans'
_diffrn_orient_matrix_type 'CrysAlisPro convention (1999,Acta A55,543-557)'
_diffrn_orient_matrix_UB_11 -0.0564502000
_diffrn_orient_matrix_UB_12 0.1204543000
_diffrn_orient_matrix_UB_13 -0.0169251000
_diffrn_orient_matrix_UB_21 0.0054302000
_diffrn_orient_matrix_UB_22 -0.0429282000
_diffrn_orient_matrix_UB_23 -0.0609990000
_diffrn_orient_matrix_UB_31 -0.0869069000
_diffrn_orient_matrix_UB_32 -0.0809820000
_diffrn_orient_matrix_UB_33 0.0071558000
_diffrn_radiation_monochromator mirror
_diffrn_radiation_probe x-ray
_diffrn_radiation_type 'Cu K\a'
_diffrn_radiation_wavelength 1.54184
_diffrn_reflns_av_R_equivalents 0.0398
_diffrn_reflns_av_unetI/netI 0.0348
_diffrn_reflns_Laue_measured_fraction_full 1.000
_diffrn_reflns_Laue_measured_fraction_max 0.993
_diffrn_reflns_limit_h_max 17
_diffrn_reflns_limit_h_min -18
_diffrn_reflns_limit_k_max 12
_diffrn_reflns_limit_k_min -12
_diffrn_reflns_limit_l_max 29
_diffrn_reflns_limit_l_min -29
_diffrn_reflns_number 53396
_diffrn_reflns_point_group_measured_fraction_full 1.000
_diffrn_reflns_point_group_measured_fraction_max 0.983
_diffrn_reflns_theta_full 67.684
_diffrn_reflns_theta_max 72.422
_diffrn_reflns_theta_min 2.977
_diffrn_source 'micro-focus sealed X-ray tube'
_diffrn_source_type 'SuperNova (Cu) X-ray Source'
_exptl_absorpt_coefficient_mu 2.567
_exptl_absorpt_correction_T_max 1.000
_exptl_absorpt_correction_T_min 0.368
_exptl_absorpt_correction_type gaussian
_exptl_absorpt_process_details
;
CrysAlisPro 1.171.40.84a (Rigaku Oxford Diffraction, 2020)
Numerical absorption correction based on gaussian integration over
a multifaceted crystal model
Empirical absorption correction using spherical harmonics,
implemented in SCALE3 ABSPACK scaling algorithm.
;
_exptl_crystal_colour 'clear colourless'
_exptl_crystal_colour_lustre clear
_exptl_crystal_colour_primary colourless
_exptl_crystal_density_diffrn 1.305
_exptl_crystal_description block
_exptl_crystal_F_000 1512
_exptl_crystal_size_max 0.421
_exptl_crystal_size_mid 0.196
_exptl_crystal_size_min 0.092
_refine_diff_density_max 0.506
_refine_diff_density_min -1.306
_refine_diff_density_rms 0.072
_refine_ls_abs_structure_details
;
 Flack x determined using 6350 quotients [(I+)-(I-)]/[(I+)+(I-)]
 (Parsons, Flack and Wagner, Acta Cryst. B69 (2013) 249-259).
;
_refine_ls_abs_structure_Flack 0.005(10)
_refine_ls_extinction_method none
_refine_ls_goodness_of_fit_ref 1.066
_refine_ls_hydrogen_treatment constr
_refine_ls_matrix_type full
_refine_ls_number_parameters 846
_refine_ls_number_reflns 14237
_refine_ls_number_restraints 1
_refine_ls_restrained_S_all 1.066
_refine_ls_R_factor_all 0.0499
_refine_ls_R_factor_gt 0.0490
_refine_ls_shift/su_max 0.000
_refine_ls_shift/su_mean 0.000
_refine_ls_structure_factor_coef Fsqd
_refine_ls_weighting_details 'w=1/[\s^2^(Fo^2^)+(0.0531P)^2^+7.0828P] where P=(Fo^2^+2Fc^2^)/3'
_refine_ls_weighting_scheme calc
_refine_ls_wR_factor_gt 0.1205
_refine_ls_wR_factor_ref 0.1221
_reflns_Friedel_coverage 0.869
_reflns_Friedel_fraction_full 1.000
_reflns_Friedel_fraction_max 0.972
_reflns_number_gt 14063
_reflns_number_total 14237
_reflns_threshold_expression 'I > 2\s(I)'
_cod_data_source_file d2nj05222a2.cif
_cod_data_source_block rodo211108a
_cod_depositor_comments 'Adding full bibliography for 7062150--7062158.cif.'
_cod_original_cell_volume 3653.72(12)
_cod_database_code 7062153
_shelx_shelxl_version_number 2018/3
_chemical_oxdiff_formula C40H48ClCuN2P2
_shelx_space_group_comment
;
The symmetry employed for this shelxl refinement is uniquely defined
by the following loop, which should always be used as a source of
symmetry information in preference to the above space-group names.
They are only intended as comments.
;
_olex2_refinement_description
;
1. Twinned data refinement
 Scales: 0.5112(15)
 0.4888(15)
2. Fixed Uiso
 At 1.2 times of:
  All C(H) groups
 At 1.5 times of:
  All C(H,H,H) groups
3.a Ternary CH refined with riding coordinates:
 C15(H15), C18(H18), C35(H35), C38(H38), C55(H55), C58(H58), C75(H75), C78(H78)
3.b Aromatic/amide H refined with riding coordinates:
 C2(H2), C3(H3), C4(H4), C5(H5), C7(H7), C8(H8), C10(H10), C11(H11), C12(H12),
 C13(H13), C22(H22), C23(H23), C24(H24), C25(H25), C27(H27), C28(H28), C30(H30),
  C31(H31), C32(H32), C33(H33), C42(H42), C43(H43), C44(H44), C45(H45),
 C47(H47), C48(H48), C50(H50), C51(H51), C52(H52), C53(H53), C62(H62), C63(H63),
  C64(H64), C65(H65), C67(H67), C68(H68), C70(H70), C71(H71), C72(H72), C73(H73)
3.c Idealised Me refined as rotating group:
 C16(H16a,H16b,H16c), C17(H17a,H17b,H17c), C19(H19a,H19b,H19c), C20(H20a,H20b,
 H20c), C36(H36a,H36b,H36c), C37(H37a,H37b,H37c), C39(H39a,H39b,H39c), C40(H40a,
 H40b,H40c), C56(H56a,H56b,H56c), C57(H57a,H57b,H57c), C59(H59a,H59b,H59c),
 C60(H60a,H60b,H60c), C76(H76a,H76b,H76c), C77(H77a,H77b,H77c), C79(H79a,H79b,
 H79c), C80(H80a,H80b,H80c)
;
_olex2_date_sample_data_collection 2021-11-08
_olex2_submission_special_instructions 'No special instructions were received'
_oxdiff_exptl_absorpt_empirical_details
;
Empirical correction (ABSPACK) includes:
- Absorption correction using spherical harmonics
- Frame scaling
;
_oxdiff_exptl_absorpt_empirical_full_max 1.233
_oxdiff_exptl_absorpt_empirical_full_min 0.833

loop_
_space_group_symop_operation_xyz
'x, y, z'
'-x, y+1/2, -z'

loop_
_atom_site_label
_atom_site_type_symbol
_atom_site_fract_x
_atom_site_fract_y
_atom_site_fract_z
_atom_site_U_iso_or_equiv
_atom_site_adp_type
_atom_site_occupancy
_atom_site_site_symmetry_order
_atom_site_calc_flag
_atom_site_refinement_flags_posn
_atom_site_refinement_flags_adp
_atom_site_refinement_flags_occupancy
_atom_site_disorder_assembly
_atom_site_disorder_group
Cu1 Cu 0.07514(8) 0.58714(10) 0.13463(5) 0.0217(2) Uani 1 1 d . . . . .
Cl1 Cl -0.05829(12) 0.5743(2) 0.08760(8) 0.0291(4) Uani 1 1 d . . . . .
P1 P 0.17281(14) 0.43579(19) 0.10265(8) 0.0225(4) Uani 1 1 d . . . . .
P2 P 0.07851(14) 0.74356(19) 0.20079(8) 0.0209(4) Uani 1 1 d . . . . .
N1 N 0.2575(5) 0.5094(7) 0.0683(3) 0.0229(14) Uani 1 1 d . . . . .
N2 N 0.0712(5) 0.6738(7) 0.2652(3) 0.0247(14) Uani 1 1 d . . . . .
C1 C 0.2542(5) 0.6467(8) 0.0576(3) 0.0214(16) Uani 1 1 d . . . . .
C2 C 0.1775(6) 0.7007(9) 0.0293(3) 0.0233(17) Uani 1 1 d . . . . .
H2 H 0.130328 0.644027 0.017755 0.028 Uiso 1 1 calc R U . . .
C3 C 0.1713(6) 0.8335(8) 0.0188(3) 0.0267(17) Uani 1 1 d . . . . .
H3 H 0.120129 0.867560 0.000016 0.032 Uiso 1 1 calc R U . . .
C4 C 0.2395(6) 0.9168(8) 0.0354(3) 0.0290(18) Uani 1 1 d . . . . .
H4 H 0.235994 1.008065 0.027550 0.035 Uiso 1 1 calc R U . . .
C5 C 0.3137(6) 0.8658(9) 0.0639(4) 0.0307(19) Uani 1 1 d . . . . .
H5 H 0.359769 0.924066 0.075877 0.037 Uiso 1 1 calc R U . . .
C6 C 0.3220(5) 0.7326(9) 0.0752(3) 0.0260(17) Uani 1 1 d . . . . .
C7 C 0.4017(6) 0.6895(9) 0.1066(3) 0.0295(18) Uani 1 1 d . . . . .
H7 H 0.427196 0.751926 0.131275 0.035 Uiso 1 1 calc R U . . .
C8 C 0.4424(6) 0.5720(10) 0.1043(3) 0.0323(18) Uani 1 1 d . . . . .
H8 H 0.490401 0.558780 0.129639 0.039 Uiso 1 1 calc R U . . .
C9 C 0.4227(6) 0.4647(9) 0.0687(4) 0.0297(18) Uani 1 1 d . . . . .
C10 C 0.4929(6) 0.3793(11) 0.0512(4) 0.039(2) Uani 1 1 d . . . . .
H10 H 0.551704 0.391039 0.065902 0.046 Uiso 1 1 calc R U . . .
C11 C 0.4785(7) 0.2815(11) 0.0141(4) 0.042(2) Uani 1 1 d . . . . .
H11 H 0.526933 0.225015 0.004427 0.050 Uiso 1 1 calc R U . . .
C12 C 0.3947(7) 0.2618(12) -0.0103(4) 0.042(2) Uani 1 1 d . . . . .
H12 H 0.385665 0.195549 -0.037371 0.050 Uiso 1 1 calc R U . . .
C13 C 0.3242(6) 0.3433(9) 0.0068(3) 0.0307(19) Uani 1 1 d . . . . .
H13 H 0.266297 0.332350 -0.009390 0.037 Uiso 1 1 calc R U . . .
C14 C 0.3362(5) 0.4386(9) 0.0461(3) 0.0246(16) Uani 1 1 d . . . . .
C15 C 0.1199(6) 0.3135(8) 0.0557(4) 0.0278(18) Uani 1 1 d . . . . .
H15 H 0.165937 0.245507 0.046045 0.033 Uiso 1 1 calc R U . . .
C16 C 0.0855(6) 0.3762(9) 0.0020(3) 0.0321(18) Uani 1 1 d . . . . .
H16A H 0.064733 0.307303 -0.023253 0.048 Uiso 1 1 calc R U . . .
H16B H 0.134356 0.425892 -0.015465 0.048 Uiso 1 1 calc R U . . .
H16C H 0.035413 0.435656 0.010447 0.048 Uiso 1 1 calc R U . . .
C17 C 0.0424(6) 0.2463(9) 0.0859(4) 0.033(2) Uani 1 1 d . . . . .
H17A H 0.064624 0.207485 0.120361 0.050 Uiso 1 1 calc R U . . .
H17B H 0.017078 0.177158 0.062321 0.050 Uiso 1 1 calc R U . . .
H17C H -0.004445 0.311149 0.094308 0.050 Uiso 1 1 calc R U . . .
C18 C 0.2238(6) 0.3286(8) 0.1570(3) 0.0247(17) Uani 1 1 d . . . . .
H18 H 0.172381 0.292372 0.178864 0.030 Uiso 1 1 calc R U . . .
C19 C 0.2781(7) 0.2095(8) 0.1368(4) 0.0329(19) Uani 1 1 d . . . . .
H19A H 0.331045 0.239878 0.116251 0.049 Uiso 1 1 calc R U . . .
H19B H 0.240303 0.155467 0.112565 0.049 Uiso 1 1 calc R U . . .
H19C H 0.297568 0.157246 0.168666 0.049 Uiso 1 1 calc R U . . .
C20 C 0.2797(6) 0.4125(8) 0.1977(4) 0.0294(18) Uani 1 1 d . . . . .
H20A H 0.337004 0.436835 0.180343 0.044 Uiso 1 1 calc R U . . .
H20B H 0.291560 0.361744 0.231349 0.044 Uiso 1 1 calc R U . . .
H20C H 0.246092 0.492214 0.207168 0.044 Uiso 1 1 calc R U . . .
C21 C 0.0619(6) 0.5371(8) 0.2705(3) 0.0246(17) Uani 1 1 d . . . . .
C22 C -0.0071(6) 0.4725(9) 0.2412(4) 0.0281(18) Uani 1 1 d . . . . .
H22 H -0.048043 0.522693 0.219594 0.034 Uiso 1 1 calc R U . . .
C23 C -0.0165(7) 0.3373(9) 0.2432(4) 0.032(2) Uani 1 1 d . . . . .
H23 H -0.062598 0.294805 0.222655 0.039 Uiso 1 1 calc R U . . .
C24 C 0.0419(6) 0.2651(9) 0.2755(4) 0.034(2) Uani 1 1 d . . . . .
H24 H 0.035324 0.172467 0.277886 0.041 Uiso 1 1 calc R U . . .
C25 C 0.1106(7) 0.3276(10) 0.3045(4) 0.035(2) Uani 1 1 d . . . . .
H25 H 0.150457 0.276265 0.326406 0.042 Uiso 1 1 calc R U . . .
C26 C 0.1226(6) 0.4622(9) 0.3025(4) 0.0290(19) Uani 1 1 d . . . . .
C27 C 0.2012(7) 0.5180(10) 0.3318(4) 0.035(2) Uani 1 1 d . . . . .
H27 H 0.251847 0.461629 0.335744 0.042 Uiso 1 1 calc R U . . .
C28 C 0.2095(7) 0.6376(11) 0.3532(4) 0.036(2) Uani 1 1 d . . . . .
H28 H 0.266530 0.658822 0.368666 0.043 Uiso 1 1 calc R U . . .
C29 C 0.1402(6) 0.7411(9) 0.3556(3) 0.0301(18) Uani 1 1 d . . . . .
C30 C 0.1401(7) 0.8300(11) 0.3990(4) 0.040(2) Uani 1 1 d . . . . .
H30 H 0.188596 0.827810 0.424679 0.048 Uiso 1 1 calc R U . . .
C31 C 0.0726(8) 0.9214(10) 0.4067(4) 0.042(2) Uani 1 1 d . . . . .
H31 H 0.075639 0.982780 0.436246 0.050 Uiso 1 1 calc R U . . .
C32 C -0.0003(7) 0.9217(9) 0.3700(4) 0.035(2) Uani 1 1 d . . . . .
H32 H -0.048985 0.980871 0.375560 0.042 Uiso 1 1 calc R U . . .
C33 C -0.0017(6) 0.8363(9) 0.3257(4) 0.0299(18) Uani 1 1 d . . . . .
H33 H -0.052172 0.836038 0.301542 0.036 Uiso 1 1 calc R U . . .
C34 C 0.0694(6) 0.7506(8) 0.3158(3) 0.0232(15) Uani 1 1 d . . . . .
C35 C -0.0154(6) 0.8622(9) 0.1922(4) 0.0283(18) Uani 1 1 d . . . . .
H35 H -0.011438 0.930831 0.221668 0.034 Uiso 1 1 calc R U . . .
C36 C -0.0054(7) 0.9268(9) 0.1358(4) 0.037(2) Uani 1 1 d . . . . .
H36A H -0.006684 0.859329 0.106901 0.055 Uiso 1 1 calc R U . . .
H36B H 0.051963 0.974229 0.134197 0.055 Uiso 1 1 calc R U . . .
H36C H -0.055160 0.988623 0.129936 0.055 Uiso 1 1 calc R U . . .
C37 C -0.1073(5) 0.7939(9) 0.1956(4) 0.0304(19) Uani 1 1 d . . . . .
H37A H -0.155221 0.860123 0.195475 0.046 Uiso 1 1 calc R U . . .
H37B H -0.110672 0.742388 0.229779 0.046 Uiso 1 1 calc R U . . .
H37C H -0.114819 0.735470 0.163693 0.046 Uiso 1 1 calc R U . . .
C38 C 0.1768(6) 0.8554(8) 0.2015(3) 0.0249(17) Uani 1 1 d . . . . .
H38 H 0.185461 0.884342 0.162314 0.030 Uiso 1 1 calc R U . . .
C39 C 0.1686(6) 0.9817(8) 0.2358(4) 0.0318(19) Uani 1 1 d . . . . .
H39A H 0.223725 1.033785 0.231787 0.048 Uiso 1 1 calc R U . . .
H39B H 0.159952 0.958979 0.274845 0.048 Uiso 1 1 calc R U . . .
H39C H 0.116934 1.032952 0.222733 0.048 Uiso 1 1 calc R U . . .
C40 C 0.2629(6) 0.7802(9) 0.2174(4) 0.0313(19) Uani 1 1 d . . . . .
H40A H 0.315678 0.834658 0.209304 0.047 Uiso 1 1 calc R U . . .
H40B H 0.266277 0.698547 0.196001 0.047 Uiso 1 1 calc R U . . .
H40C H 0.261504 0.759460 0.256955 0.047 Uiso 1 1 calc R U . . .
Cu2 Cu 0.56869(8) 0.38362(10) 0.36609(5) 0.0213(2) Uani 1 1 d . . . . .
Cl2 Cl 0.42683(14) 0.3455(2) 0.39877(9) 0.0334(4) Uani 1 1 d . . . . .
P3 P 0.59760(13) 0.2425(2) 0.29633(8) 0.0222(4) Uani 1 1 d . . . . .
P4 P 0.64064(13) 0.55118(19) 0.40925(8) 0.0208(4) Uani 1 1 d . . . . .
N3 N 0.5976(5) 0.3244(7) 0.2337(3) 0.0237(14) Uani 1 1 d . . . . .
N4 N 0.7302(5) 0.5038(6) 0.4479(3) 0.0225(14) Uani 1 1 d . . . . .
C41 C 0.5717(6) 0.4586(8) 0.2336(3) 0.0232(16) Uani 1 1 d . . . . .
C42 C 0.4896(6) 0.4933(9) 0.2586(4) 0.0263(18) Uani 1 1 d . . . . .
H42 H 0.451091 0.426904 0.272846 0.032 Uiso 1 1 calc R U . . .
C43 C 0.4645(7) 0.6245(9) 0.2626(4) 0.032(2) Uani 1 1 d . . . . .
H43 H 0.410032 0.647375 0.280782 0.038 Uiso 1 1 calc R U . . .
C44 C 0.5182(7) 0.7219(8) 0.2404(4) 0.033(2) Uani 1 1 d . . . . .
H44 H 0.500282 0.811327 0.242482 0.040 Uiso 1 1 calc R U . . .
C45 C 0.5986(7) 0.6875(9) 0.2149(4) 0.033(2) Uani 1 1 d . . . . .
H45 H 0.635361 0.754211 0.199349 0.039 Uiso 1 1 calc R U . . .
C46 C 0.6264(6) 0.5566(9) 0.2118(3) 0.0275(18) Uani 1 1 d . . . . .
C47 C 0.7145(7) 0.5312(10) 0.1871(4) 0.037(2) Uani 1 1 d . . . . .
H47 H 0.755541 0.602846 0.187660 0.044 Uiso 1 1 calc R U . . .
C48 C 0.7453(7) 0.4208(11) 0.1639(4) 0.040(2) Uani 1 1 d . . . . .
H48 H 0.806903 0.421496 0.153360 0.048 Uiso 1 1 calc R U . . .
C49 C 0.6971(7) 0.3013(10) 0.1530(3) 0.033(2) Uani 1 1 d . . . . .
C50 C 0.7232(9) 0.2229(12) 0.1080(4) 0.054(3) Uani 1 1 d . . . . .
H50 H 0.776627 0.245161 0.088538 0.065 Uiso 1 1 calc R U . . .
C51 C 0.6755(10) 0.1171(12) 0.0911(4) 0.057(3) Uani 1 1 d . . . . .
H51 H 0.696391 0.065714 0.060977 0.068 Uiso 1 1 calc R U . . .
C52 C 0.5964(10) 0.0837(11) 0.1176(4) 0.054(3) Uani 1 1 d . . . . .
H52 H 0.561865 0.010880 0.105199 0.064 Uiso 1 1 calc R U . . .
C53 C 0.5678(8) 0.1577(9) 0.1628(3) 0.038(2) Uani 1 1 d . . . . .
H53 H 0.512351 0.136895 0.180352 0.045 Uiso 1 1 calc R U . . .
C54 C 0.6188(6) 0.2603(9) 0.1823(4) 0.0292(18) Uani 1 1 d . . . . .
C55 C 0.5179(6) 0.1039(8) 0.2910(4) 0.0279(18) Uani 1 1 d . . . . .
H55 H 0.539258 0.043792 0.261063 0.034 Uiso 1 1 calc R U . . .
C56 C 0.4220(6) 0.1495(9) 0.2767(4) 0.0328(19) Uani 1 1 d . . . . .
H56A H 0.398553 0.204212 0.306738 0.049 Uiso 1 1 calc R U . . .
H56B H 0.383016 0.072645 0.271783 0.049 Uiso 1 1 calc R U . . .
H56C H 0.423239 0.200602 0.242327 0.049 Uiso 1 1 calc R U . . .
C57 C 0.5175(7) 0.0281(9) 0.3453(4) 0.035(2) Uani 1 1 d . . . . .
H57A H 0.576614 -0.012404 0.351170 0.052 Uiso 1 1 calc R U . . .
H57B H 0.471227 -0.040547 0.343827 0.052 Uiso 1 1 calc R U . . .
H57C H 0.504294 0.088290 0.375875 0.052 Uiso 1 1 calc R U . . .
C58 C 0.7071(5) 0.1568(8) 0.3026(4) 0.0254(17) Uani 1 1 d . . . . .
H58 H 0.708568 0.120004 0.340918 0.030 Uiso 1 1 calc R U . . .
C59 C 0.7836(6) 0.2580(10) 0.3001(4) 0.034(2) Uani 1 1 d . . . . .
H59A H 0.786471 0.296044 0.262905 0.052 Uiso 1 1 calc R U . . .
H59B H 0.840938 0.214819 0.308680 0.052 Uiso 1 1 calc R U . . .
H59C H 0.772298 0.327793 0.327146 0.052 Uiso 1 1 calc R U . . .
C60 C 0.7260(7) 0.0407(10) 0.2640(4) 0.038(2) Uani 1 1 d . . . . .
H60A H 0.678573 -0.025491 0.268368 0.057 Uiso 1 1 calc R U . . .
H60B H 0.784417 0.001875 0.273358 0.057 Uiso 1 1 calc R U . . .
H60C H 0.726984 0.071468 0.225594 0.057 Uiso 1 1 calc R U . . .
C61 C 0.7563(5) 0.3684(8) 0.4515(3) 0.0232(17) Uani 1 1 d . . . . .
C62 C 0.6954(6) 0.2780(9) 0.4702(4) 0.0289(19) Uani 1 1 d . . . . .
H62 H 0.636572 0.305519 0.480398 0.035 Uiso 1 1 calc R U . . .
C63 C 0.7191(7) 0.1442(9) 0.4745(4) 0.034(2) Uani 1 1 d . . . . .
H63 H 0.676556 0.081895 0.487599 0.041 Uiso 1 1 calc R U . . .
C64 C 0.8039(6) 0.1049(9) 0.4597(4) 0.034(2) Uani 1 1 d . . . . .
H64 H 0.820959 0.015350 0.463267 0.041 Uiso 1 1 calc R U . . .
C65 C 0.8644(7) 0.1956(9) 0.4396(4) 0.033(2) Uani 1 1 d . . . . .
H65 H 0.922470 0.166723 0.428410 0.040 Uiso 1 1 calc R U . . .
C66 C 0.8431(6) 0.3283(8) 0.4351(4) 0.0273(17) Uani 1 1 d . . . . .
C67 C 0.9100(5) 0.4184(9) 0.4109(4) 0.0283(18) Uani 1 1 d . . . . .
H67 H 0.947888 0.382912 0.383009 0.034 Uiso 1 1 calc R U . . .
C68 C 0.9235(6) 0.5442(8) 0.4239(4) 0.0291(18) Uani 1 1 d . . . . .
H68 H 0.969534 0.588473 0.403948 0.035 Uiso 1 1 calc R U . . .
C69 C 0.8756(5) 0.6214(8) 0.4651(3) 0.0250(17) Uani 1 1 d . . . . .
C70 C 0.9201(7) 0.7230(8) 0.4919(4) 0.0319(19) Uani 1 1 d . . . . .
H70 H 0.980204 0.742855 0.481360 0.038 Uiso 1 1 calc R U . . .
C71 C 0.8807(6) 0.7959(9) 0.5330(4) 0.035(2) Uani 1 1 d . . . . .
H71 H 0.912054 0.867296 0.549398 0.043 Uiso 1 1 calc R U . . .
C72 C 0.7950(6) 0.7640(9) 0.5502(4) 0.035(2) Uani 1 1 d . . . . .
H72 H 0.767857 0.810482 0.579888 0.042 Uiso 1 1 calc R U . . .
C73 C 0.7478(6) 0.6622(8) 0.5235(4) 0.0266(18) Uani 1 1 d . . . . .
H73 H 0.688774 0.639821 0.535404 0.032 Uiso 1 1 calc R U . . .
C74 C 0.7866(5) 0.5946(8) 0.4801(3) 0.0221(15) Uani 1 1 d . . . . .
C75 C 0.5617(6) 0.6401(8) 0.4552(3) 0.0255(17) Uani 1 1 d . . . . .
H75 H 0.593899 0.716371 0.472237 0.031 Uiso 1 1 calc R U . . .
C76 C 0.4833(6) 0.6919(9) 0.4197(4) 0.0281(18) Uani 1 1 d . . . . .
H76A H 0.452491 0.617900 0.401989 0.042 Uiso 1 1 calc R U . . .
H76B H 0.506856 0.751216 0.391250 0.042 Uiso 1 1 calc R U . . .
H76C H 0.440727 0.739573 0.443272 0.042 Uiso 1 1 calc R U . . .
C77 C 0.5273(6) 0.5499(9) 0.5016(4) 0.0321(19) Uani 1 1 d . . . . .
H77A H 0.493232 0.601880 0.528499 0.048 Uiso 1 1 calc R U . . .
H77B H 0.578614 0.508058 0.520052 0.048 Uiso 1 1 calc R U . . .
H77C H 0.488135 0.482121 0.485730 0.048 Uiso 1 1 calc R U . . .
C78 C 0.6809(6) 0.6843(8) 0.3637(4) 0.0272(17) Uani 1 1 d . . . . .
H78 H 0.628697 0.708360 0.339624 0.033 Uiso 1 1 calc R U . . .
C79 C 0.7110(6) 0.8119(8) 0.3918(4) 0.0288(19) Uani 1 1 d . . . . .
H79A H 0.663841 0.842010 0.417172 0.043 Uiso 1 1 calc R U . . .
H79B H 0.721782 0.879324 0.363630 0.043 Uiso 1 1 calc R U . . .
H79C H 0.766671 0.796141 0.412588 0.043 Uiso 1 1 calc R U . . .
C80 C 0.7544(6) 0.6347(9) 0.3249(4) 0.033(2) Uani 1 1 d . . . . .
H80A H 0.811186 0.626782 0.345319 0.050 Uiso 1 1 calc R U . . .
H80B H 0.761966 0.696832 0.294326 0.050 Uiso 1 1 calc R U . . .
H80C H 0.737159 0.548578 0.310204 0.050 Uiso 1 1 calc R U . . .

loop_
_atom_site_aniso_label
_atom_site_aniso_U_11
_atom_site_aniso_U_22
_atom_site_aniso_U_33
_atom_site_aniso_U_23
_atom_site_aniso_U_13
_atom_site_aniso_U_12
Cu1 0.0216(5) 0.0191(5) 0.0245(5) -0.0019(5) -0.0011(5) 0.0003(5)
Cl1 0.0218(9) 0.0303(10) 0.0351(9) -0.0033(8) -0.0075(7) -0.0006(8)
P1 0.0267(10) 0.0156(9) 0.0250(10) -0.0016(7) -0.0013(8) 0.0033(8)
P2 0.0237(9) 0.0161(8) 0.0229(9) -0.0002(7) -0.0011(8) -0.0015(8)
N1 0.021(3) 0.027(4) 0.020(3) -0.006(3) 0.007(3) 0.009(3)
N2 0.028(3) 0.022(3) 0.024(3) 0.001(3) 0.002(3) 0.005(3)
C1 0.018(4) 0.027(4) 0.019(4) 0.003(3) -0.001(3) 0.008(3)
C2 0.024(4) 0.028(4) 0.017(4) 0.004(3) -0.003(3) 0.000(3)
C3 0.033(4) 0.018(4) 0.029(4) 0.005(3) -0.001(4) 0.006(3)
C4 0.037(5) 0.020(4) 0.030(4) 0.004(3) -0.001(3) 0.000(3)
C5 0.028(4) 0.030(5) 0.034(4) 0.004(4) 0.001(3) -0.006(4)
C6 0.019(4) 0.034(5) 0.025(4) 0.001(3) 0.000(3) -0.001(4)
C7 0.030(4) 0.032(4) 0.026(4) 0.001(3) -0.004(3) -0.004(4)
C8 0.023(4) 0.039(5) 0.035(4) 0.009(4) -0.003(3) 0.000(4)
C9 0.028(4) 0.032(4) 0.028(4) 0.004(3) 0.002(4) 0.008(4)
C10 0.025(4) 0.054(6) 0.037(5) 0.008(5) 0.007(3) 0.014(4)
C11 0.038(5) 0.048(6) 0.039(5) 0.004(5) 0.003(4) 0.017(5)
C12 0.047(6) 0.043(6) 0.036(5) -0.001(4) 0.012(4) 0.012(5)
C13 0.034(5) 0.031(5) 0.027(4) -0.002(4) 0.002(4) 0.007(4)
C14 0.022(4) 0.026(4) 0.026(4) 0.003(3) -0.001(3) 0.007(3)
C15 0.030(5) 0.021(4) 0.032(4) 0.004(3) 0.001(3) 0.002(3)
C16 0.039(5) 0.028(4) 0.029(4) -0.004(3) -0.009(4) -0.004(4)
C17 0.034(5) 0.023(4) 0.043(5) -0.002(4) -0.008(4) -0.012(4)
C18 0.024(4) 0.019(4) 0.031(4) 0.003(3) 0.004(3) -0.002(3)
C19 0.045(5) 0.027(4) 0.027(4) 0.003(4) -0.007(4) 0.009(4)
C20 0.028(4) 0.027(4) 0.033(4) 0.004(3) 0.004(3) 0.000(4)
C21 0.025(4) 0.026(4) 0.022(4) 0.000(3) 0.000(3) -0.002(4)
C22 0.028(4) 0.027(4) 0.029(4) 0.002(3) 0.004(4) -0.003(3)
C23 0.035(5) 0.024(4) 0.038(5) -0.005(4) 0.000(4) 0.001(4)
C24 0.040(5) 0.017(4) 0.046(5) 0.004(4) 0.013(4) -0.001(4)
C25 0.043(5) 0.034(5) 0.028(4) 0.007(4) 0.007(4) 0.016(4)
C26 0.030(5) 0.027(4) 0.030(4) 0.003(3) 0.004(4) 0.007(4)
C27 0.033(5) 0.045(6) 0.026(4) 0.008(4) -0.002(4) 0.006(4)
C28 0.031(5) 0.048(6) 0.029(5) 0.007(4) -0.003(4) 0.001(4)
C29 0.033(4) 0.034(4) 0.023(4) 0.001(4) -0.003(3) -0.003(4)
C30 0.044(5) 0.046(6) 0.031(5) -0.004(4) -0.006(4) -0.005(5)
C31 0.055(6) 0.040(5) 0.030(4) -0.015(4) -0.011(5) -0.002(5)
C32 0.044(5) 0.031(5) 0.031(4) -0.007(4) 0.000(4) 0.002(4)
C33 0.033(5) 0.025(4) 0.032(4) -0.002(4) 0.003(3) 0.003(4)
C34 0.026(4) 0.019(3) 0.024(4) 0.001(3) -0.003(3) -0.007(4)
C35 0.022(4) 0.026(4) 0.037(5) -0.004(4) -0.001(3) 0.000(3)
C36 0.043(5) 0.031(5) 0.036(5) 0.002(4) -0.002(4) 0.001(4)
C37 0.016(4) 0.025(4) 0.050(5) -0.003(4) -0.001(4) 0.002(3)
C38 0.028(4) 0.021(4) 0.026(4) 0.003(3) 0.004(3) -0.002(3)
C39 0.028(4) 0.021(4) 0.046(5) -0.009(4) 0.003(4) -0.007(3)
C40 0.018(4) 0.028(5) 0.048(5) -0.002(4) -0.002(4) -0.002(3)
Cu2 0.0188(5) 0.0182(5) 0.0269(5) -0.0024(4) -0.0008(5) -0.0020(5)
Cl2 0.0205(8) 0.0332(10) 0.0465(11) -0.0045(9) 0.0053(9) -0.0074(9)
P3 0.0242(10) 0.0179(9) 0.0246(9) -0.0015(8) -0.0037(8) -0.0003(8)
P4 0.0214(9) 0.0164(9) 0.0247(9) -0.0009(8) -0.0033(8) -0.0011(7)
N3 0.026(4) 0.026(4) 0.019(3) -0.001(3) 0.000(3) 0.001(3)
N4 0.027(3) 0.016(3) 0.024(3) -0.005(3) -0.002(3) -0.008(3)
C41 0.025(4) 0.018(4) 0.026(4) 0.005(3) -0.005(3) -0.005(3)
C42 0.025(4) 0.020(4) 0.034(5) 0.002(4) -0.001(4) 0.003(3)
C43 0.036(5) 0.026(5) 0.034(5) 0.002(4) -0.008(4) 0.005(4)
C44 0.044(5) 0.018(4) 0.038(5) -0.003(4) -0.011(4) 0.001(4)
C45 0.045(5) 0.022(4) 0.031(5) 0.007(4) -0.010(4) -0.009(4)
C46 0.029(4) 0.028(4) 0.025(4) 0.004(4) -0.004(3) -0.007(4)
C47 0.037(5) 0.045(6) 0.029(4) -0.002(4) -0.004(4) -0.009(4)
C48 0.035(5) 0.052(7) 0.032(5) 0.002(4) -0.004(4) -0.009(5)
C49 0.046(5) 0.042(5) 0.010(4) 0.001(3) 0.005(3) 0.004(4)
C50 0.076(8) 0.060(8) 0.028(5) -0.004(5) 0.007(5) 0.011(7)
C51 0.096(10) 0.056(7) 0.018(4) -0.008(5) 0.011(5) 0.009(7)
C52 0.099(10) 0.039(5) 0.022(4) -0.006(4) -0.002(5) 0.001(7)
C53 0.063(6) 0.031(5) 0.019(4) -0.003(3) -0.011(4) -0.009(5)
C54 0.035(5) 0.027(4) 0.026(4) 0.003(4) 0.001(3) 0.000(4)
C55 0.031(4) 0.024(4) 0.029(4) 0.001(4) -0.007(3) -0.003(4)
C56 0.027(4) 0.027(4) 0.044(5) 0.004(4) -0.007(4) -0.011(4)
C57 0.038(5) 0.029(5) 0.036(5) 0.005(4) -0.006(4) -0.005(4)
C58 0.018(4) 0.028(4) 0.030(4) 0.003(3) -0.002(3) 0.006(3)
C59 0.018(4) 0.043(5) 0.042(5) -0.002(4) -0.004(4) 0.006(4)
C60 0.045(6) 0.034(5) 0.035(5) -0.008(4) 0.000(4) 0.016(4)
C61 0.024(4) 0.018(4) 0.027(4) -0.003(3) 0.000(3) 0.001(3)
C62 0.030(4) 0.022(4) 0.035(5) -0.004(4) -0.004(4) 0.003(4)
C63 0.034(5) 0.023(5) 0.046(5) 0.006(4) -0.005(4) -0.001(4)
C64 0.030(4) 0.019(4) 0.055(6) -0.004(4) -0.009(4) 0.003(4)
C65 0.032(5) 0.025(4) 0.042(5) -0.013(4) -0.008(4) 0.008(4)
C66 0.025(4) 0.021(4) 0.036(4) -0.006(3) -0.006(3) 0.001(3)
C67 0.012(3) 0.037(5) 0.036(4) -0.002(4) -0.002(3) 0.004(3)
C68 0.020(4) 0.030(4) 0.038(4) 0.005(3) 0.000(3) -0.002(4)
C69 0.018(4) 0.027(4) 0.030(4) 0.006(3) -0.002(3) -0.001(3)
C70 0.030(4) 0.024(4) 0.042(5) 0.007(3) -0.009(4) -0.003(4)
C71 0.034(5) 0.024(4) 0.048(6) -0.004(4) -0.011(4) -0.001(4)
C72 0.037(5) 0.031(5) 0.037(5) -0.009(4) -0.010(4) 0.007(4)
C73 0.024(4) 0.028(4) 0.028(4) -0.009(3) -0.008(3) 0.005(3)
C74 0.019(4) 0.015(3) 0.032(4) 0.000(3) -0.004(3) -0.001(3)
C75 0.030(4) 0.020(4) 0.027(4) 0.000(3) -0.011(3) -0.007(3)
C76 0.025(4) 0.029(4) 0.030(4) -0.002(3) 0.000(3) 0.006(3)
C77 0.025(4) 0.034(5) 0.037(5) -0.001(4) -0.005(4) 0.002(4)
C78 0.025(4) 0.026(4) 0.030(4) 0.000(4) -0.009(4) 0.004(3)
C79 0.028(4) 0.018(4) 0.041(5) 0.009(3) -0.009(4) -0.007(3)
C80 0.025(4) 0.032(5) 0.042(5) 0.002(4) 0.004(4) -0.003(4)

loop_
_atom_type_symbol
_atom_type_description
_atom_type_scat_dispersion_real
_atom_type_scat_dispersion_imag
_atom_type_scat_source
C C 0.0181 0.0091 'International Tables Vol C Tables 4.2.6.8 and 6.1.1.4'
H H 0.0000 0.0000 'International Tables Vol C Tables 4.2.6.8 and 6.1.1.4'
Cl Cl 0.3639 0.7018 'International Tables Vol C Tables 4.2.6.8 and 6.1.1.4'
Cu Cu -1.9646 0.5888 'International Tables Vol C Tables 4.2.6.8 and 6.1.1.4'
N N 0.0311 0.0180 'International Tables Vol C Tables 4.2.6.8 and 6.1.1.4'
P P 0.2955 0.4335 'International Tables Vol C Tables 4.2.6.8 and 6.1.1.4'

loop_
_exptl_crystal_face_index_h
_exptl_crystal_face_index_k
_exptl_crystal_face_index_l
_exptl_crystal_face_perp_dist
0 0 1 0.1146
2 1 1 0.1706
2 1 2 0.1623
-2 -1 -2 0.1664
0 7 -1 0.0439
0 -7 1 0.0490
0 5 -11 0.0601
-1 -5 11 0.0730
5 2 -12 0.1275
0 -1 -15 0.0773
0 -7 -1 0.0404
9 0 -3 0.1929
-9 0 3 0.2225
-5 -5 1 0.1409
1 -6 8 0.0577
9 1 2 0.1876
-5 0 13 0.1628
-1 2 15 0.1197
-1 6 6 0.0838
-6 3 -10 0.1415
1 -6 -5 0.0486
2 6 -7 0.0794

loop_
_geom_angle_atom_site_label_1
_geom_angle_atom_site_label_2
_geom_angle_atom_site_label_3
_geom_angle
_geom_angle_site_symmetry_1
_geom_angle_site_symmetry_3
_geom_angle_publ_flag
P1 Cu1 Cl1 110.35(9) . . ?
P1 Cu1 P2 135.36(9) . . ?
P2 Cu1 Cl1 114.29(9) . . ?
N1 P1 Cu1 110.2(2) . . ?
N1 P1 C15 108.2(4) . . ?
N1 P1 C18 107.7(4) . . ?
C15 P1 Cu1 113.3(3) . . ?
C15 P1 C18 102.1(4) . . ?
C18 P1 Cu1 114.8(3) . . ?
N2 P2 Cu1 110.5(3) . . ?
N2 P2 C35 108.9(4) . . ?
N2 P2 C38 107.3(4) . . ?
C35 P2 Cu1 111.3(3) . . ?
C38 P2 Cu1 117.2(3) . . ?
C38 P2 C35 101.1(4) . . ?
C1 N1 P1 120.1(5) . . ?
C1 N1 C14 116.2(7) . . ?
C14 N1 P1 123.6(6) . . ?
C21 N2 P2 119.9(6) . . ?
C21 N2 C34 117.1(7) . . ?
C34 N2 P2 122.9(5) . . ?
N1 C1 C2 119.3(8) . . ?
C6 C1 N1 122.3(7) . . ?
C6 C1 C2 118.3(8) . . ?
C1 C2 H2 119.4 . . ?
C3 C2 C1 121.1(8) . . ?
C3 C2 H2 119.4 . . ?
C2 C3 H3 120.0 . . ?
C2 C3 C4 120.0(8) . . ?
C4 C3 H3 120.0 . . ?
C3 C4 H4 120.2 . . ?
C3 C4 C5 119.5(8) . . ?
C5 C4 H4 120.2 . . ?
C4 C5 H5 119.1 . . ?
C6 C5 C4 121.9(8) . . ?
C6 C5 H5 119.1 . . ?
C1 C6 C7 123.2(8) . . ?
C5 C6 C1 119.1(8) . . ?
C5 C6 C7 117.6(8) . . ?
C6 C7 H7 116.4 . . ?
C8 C7 C6 127.3(8) . . ?
C8 C7 H7 116.4 . . ?
C7 C8 H8 115.9 . . ?
C7 C8 C9 128.2(8) . . ?
C9 C8 H8 115.9 . . ?
C8 C9 C10 120.0(9) . . ?
C14 C9 C8 124.2(8) . . ?
C14 C9 C10 115.8(8) . . ?
C9 C10 H10 119.0 . . ?
C11 C10 C9 122.0(9) . . ?
C11 C10 H10 119.0 . . ?
C10 C11 H11 119.1 . . ?
C10 C11 C12 121.7(9) . . ?
C12 C11 H11 119.1 . . ?
C11 C12 H12 121.3 . . ?
C11 C12 C13 117.4(10) . . ?
C13 C12 H12 121.3 . . ?
C12 C13 H13 119.1 . . ?
C14 C13 C12 121.8(9) . . ?
C14 C13 H13 119.1 . . ?
C9 C14 N1 119.1(7) . . ?
C13 C14 N1 119.7(8) . . ?
C13 C14 C9 121.1(8) . . ?
P1 C15 H15 108.5 . . ?
C16 C15 P1 112.2(6) . . ?
C16 C15 H15 108.5 . . ?
C17 C15 P1 109.1(6) . . ?
C17 C15 H15 108.5 . . ?
C17 C15 C16 109.9(7) . . ?
C15 C16 H16A 109.5 . . ?
C15 C16 H16B 109.5 . . ?
C15 C16 H16C 109.5 . . ?
H16A C16 H16B 109.5 . . ?
H16A C16 H16C 109.5 . . ?
H16B C16 H16C 109.5 . . ?
C15 C17 H17A 109.5 . . ?
C15 C17 H17B 109.5 . . ?
C15 C17 H17C 109.5 . . ?
H17A C17 H17B 109.5 . . ?
H17A C17 H17C 109.5 . . ?
H17B C17 H17C 109.5 . . ?
P1 C18 H18 106.1 . . ?
C19 C18 P1 116.7(6) . . ?
C19 C18 H18 106.1 . . ?
C19 C18 C20 111.0(7) . . ?
C20 C18 P1 110.0(6) . . ?
C20 C18 H18 106.1 . . ?
C18 C19 H19A 109.5 . . ?
C18 C19 H19B 109.5 . . ?
C18 C19 H19C 109.5 . . ?
H19A C19 H19B 109.5 . . ?
H19A C19 H19C 109.5 . . ?
H19B C19 H19C 109.5 . . ?
C18 C20 H20A 109.5 . . ?
C18 C20 H20B 109.5 . . ?
C18 C20 H20C 109.5 . . ?
H20A C20 H20B 109.5 . . ?
H20A C20 H20C 109.5 . . ?
H20B C20 H20C 109.5 . . ?
N2 C21 C22 119.3(8) . . ?
N2 C21 C26 121.4(8) . . ?
C22 C21 C26 119.2(8) . . ?
C21 C22 H22 119.3 . . ?
C23 C22 C21 121.3(9) . . ?
C23 C22 H22 119.3 . . ?
C22 C23 H23 120.4 . . ?
C24 C23 C22 119.1(9) . . ?
C24 C23 H23 120.4 . . ?
C23 C24 H24 119.9 . . ?
C23 C24 C25 120.1(8) . . ?
C25 C24 H24 119.9 . . ?
C24 C25 H25 119.0 . . ?
C26 C25 C24 122.0(9) . . ?
C26 C25 H25 119.0 . . ?
C21 C26 C27 124.0(8) . . ?
C25 C26 C21 118.2(9) . . ?
C25 C26 C27 117.8(9) . . ?
C26 C27 H27 116.2 . . ?
C28 C27 C26 127.7(9) . . ?
C28 C27 H27 116.2 . . ?
C27 C28 H28 116.4 . . ?
C27 C28 C29 127.3(9) . . ?
C29 C28 H28 116.4 . . ?
C30 C29 C28 119.8(8) . . ?
C30 C29 C34 117.7(9) . . ?
C34 C29 C28 122.4(8) . . ?
C29 C30 H30 118.5 . . ?
C31 C30 C29 122.9(9) . . ?
C31 C30 H30 118.5 . . ?
C30 C31 H31 120.7 . . ?
C30 C31 C32 118.5(8) . . ?
C32 C31 H31 120.7 . . ?
C31 C32 H32 119.9 . . ?
C33 C32 C31 120.1(9) . . ?
C33 C32 H32 119.9 . . ?
C32 C33 H33 119.4 . . ?
C32 C33 C34 121.2(9) . . ?
C34 C33 H33 119.4 . . ?
C29 C34 N2 121.2(8) . . ?
C33 C34 N2 119.8(7) . . ?
C33 C34 C29 119.0(8) . . ?
P2 C35 H35 109.3 . . ?
C36 C35 P2 108.0(6) . . ?
C36 C35 H35 109.3 . . ?
C36 C35 C37 109.4(7) . . ?
C37 C35 P2 111.5(6) . . ?
C37 C35 H35 109.3 . . ?
C35 C36 H36A 109.5 . . ?
C35 C36 H36B 109.5 . . ?
C35 C36 H36C 109.5 . . ?
H36A C36 H36B 109.5 . . ?
H36A C36 H36C 109.5 . . ?
H36B C36 H36C 109.5 . . ?
C35 C37 H37A 109.5 . . ?
C35 C37 H37B 109.5 . . ?
C35 C37 H37C 109.5 . . ?
H37A C37 H37B 109.5 . . ?
H37A C37 H37C 109.5 . . ?
H37B C37 H37C 109.5 . . ?
P2 C38 H38 106.0 . . ?
C39 C38 P2 117.2(6) . . ?
C39 C38 H38 106.0 . . ?
C39 C38 C40 110.3(7) . . ?
C40 C38 P2 110.5(6) . . ?
C40 C38 H38 106.0 . . ?
C38 C39 H39A 109.5 . . ?
C38 C39 H39B 109.5 . . ?
C38 C39 H39C 109.5 . . ?
H39A C39 H39B 109.5 . . ?
H39A C39 H39C 109.5 . . ?
H39B C39 H39C 109.5 . . ?
C38 C40 H40A 109.5 . . ?
C38 C40 H40B 109.5 . . ?
C38 C40 H40C 109.5 . . ?
H40A C40 H40B 109.5 . . ?
H40A C40 H40C 109.5 . . ?
H40B C40 H40C 109.5 . . ?
P3 Cu2 Cl2 109.05(9) . . ?
P3 Cu2 P4 137.16(9) . . ?
P4 Cu2 Cl2 113.77(9) . . ?
N3 P3 Cu2 110.3(3) . . ?
N3 P3 C55 107.9(4) . . ?
N3 P3 C58 107.4(4) . . ?
C55 P3 Cu2 114.6(3) . . ?
C55 P3 C58 102.0(4) . . ?
C58 P3 Cu2 114.0(3) . . ?
N4 P4 Cu2 114.1(2) . . ?
N4 P4 C75 107.7(3) . . ?
N4 P4 C78 106.5(4) . . ?
C75 P4 Cu2 110.2(3) . . ?
C78 P4 Cu2 115.5(3) . . ?
C78 P4 C75 101.8(4) . . ?
C41 N3 P3 117.8(6) . . ?
C41 N3 C54 119.5(7) . . ?
C54 N3 P3 122.6(6) . . ?
C61 N4 P4 121.2(5) . . ?
C61 N4 C74 114.8(7) . . ?
C74 N4 P4 124.0(5) . . ?
C42 C41 N3 118.4(7) . . ?
C46 C41 N3 122.3(8) . . ?
C46 C41 C42 119.2(8) . . ?
C41 C42 H42 119.9 . . ?
C43 C42 C41 120.2(9) . . ?
C43 C42 H42 119.9 . . ?
C42 C43 H43 119.7 . . ?
C44 C43 C42 120.6(9) . . ?
C44 C43 H43 119.7 . . ?
C43 C44 H44 120.4 . . ?
C43 C44 C45 119.2(8) . . ?
C45 C44 H44 120.4 . . ?
C44 C45 H45 119.3 . . ?
C44 C45 C46 121.3(8) . . ?
C46 C45 H45 119.3 . . ?
C41 C46 C45 119.4(8) . . ?
C41 C46 C47 123.4(9) . . ?
C45 C46 C47 117.2(8) . . ?
C46 C47 H47 115.6 . . ?
C48 C47 C46 128.8(9) . . ?
C48 C47 H47 115.6 . . ?
C47 C48 H48 115.9 . . ?
C47 C48 C49 128.3(10) . . ?
C49 C48 H48 115.9 . . ?
C50 C49 C48 119.1(10) . . ?
C50 C49 C54 116.4(10) . . ?
C54 C49 C48 124.3(9) . . ?
C49 C50 H50 118.6 . . ?
C51 C50 C49 122.8(12) . . ?
C51 C50 H50 118.6 . . ?
C50 C51 H51 119.9 . . ?
C50 C51 C52 120.2(10) . . ?
C52 C51 H51 119.9 . . ?
C51 C52 H52 120.3 . . ?
C51 C52 C53 119.4(11) . . ?
C53 C52 H52 120.3 . . ?
C52 C53 H53 119.6 . . ?
C54 C53 C52 120.7(11) . . ?
C54 C53 H53 119.6 . . ?
C49 C54 N3 118.5(8) . . ?
C53 C54 N3 121.3(9) . . ?
C53 C54 C49 120.2(9) . . ?
P3 C55 H55 108.4 . . ?
C56 C55 P3 112.3(6) . . ?
C56 C55 H55 108.4 . . ?
C57 C55 P3 109.3(6) . . ?
C57 C55 H55 108.4 . . ?
C57 C55 C56 110.1(8) . . ?
C55 C56 H56A 109.5 . . ?
C55 C56 H56B 109.5 . . ?
C55 C56 H56C 109.5 . . ?
H56A C56 H56B 109.5 . . ?
H56A C56 H56C 109.5 . . ?
H56B C56 H56C 109.5 . . ?
C55 C57 H57A 109.5 . . ?
C55 C57 H57B 109.5 . . ?
C55 C57 H57C 109.5 . . ?
H57A C57 H57B 109.5 . . ?
H57A C57 H57C 109.5 . . ?
H57B C57 H57C 109.5 . . ?
P3 C58 H58 105.7 . . ?
C59 C58 P3 109.3(6) . . ?
C59 C58 H58 105.7 . . ?
C60 C58 P3 118.4(6) . . ?
C60 C58 H58 105.7 . . ?
C60 C58 C59 111.0(8) . . ?
C58 C59 H59A 109.5 . . ?
C58 C59 H59B 109.5 . . ?
C58 C59 H59C 109.5 . . ?
H59A C59 H59B 109.5 . . ?
H59A C59 H59C 109.5 . . ?
H59B C59 H59C 109.5 . . ?
C58 C60 H60A 109.5 . . ?
C58 C60 H60B 109.5 . . ?
C58 C60 H60C 109.5 . . ?
H60A C60 H60B 109.5 . . ?
H60A C60 H60C 109.5 . . ?
H60B C60 H60C 109.5 . . ?
C62 C61 N4 119.3(8) . . ?
C62 C61 C66 120.2(8) . . ?
C66 C61 N4 120.5(7) . . ?
C61 C62 H62 119.7 . . ?
C61 C62 C63 120.6(9) . . ?
C63 C62 H62 119.7 . . ?
C62 C63 H63 120.2 . . ?
C64 C63 C62 119.5(9) . . ?
C64 C63 H63 120.2 . . ?
C63 C64 H64 120.1 . . ?
C63 C64 C65 119.7(9) . . ?
C65 C64 H64 120.1 . . ?
C64 C65 H65 119.0 . . ?
C64 C65 C66 122.0(9) . . ?
C66 C65 H65 119.0 . . ?
C61 C66 C67 123.2(8) . . ?
C65 C66 C61 117.8(8) . . ?
C65 C66 C67 118.9(8) . . ?
C66 C67 H67 116.3 . . ?
C68 C67 C66 127.3(8) . . ?
C68 C67 H67 116.3 . . ?
C67 C68 H68 116.4 . . ?
C67 C68 C69 127.3(8) . . ?
C69 C68 H68 116.4 . . ?
C70 C69 C68 119.3(8) . . ?
C70 C69 C74 118.3(8) . . ?
C74 C69 C68 122.4(8) . . ?
C69 C70 H70 118.7 . . ?
C71 C70 C69 122.6(9) . . ?
C71 C70 H70 118.7 . . ?
C70 C71 H71 120.5 . . ?
C70 C71 C72 119.0(9) . . ?
C72 C71 H71 120.5 . . ?
C71 C72 H72 120.2 . . ?
C71 C72 C73 119.7(9) . . ?
C73 C72 H72 120.2 . . ?
C72 C73 H73 119.8 . . ?
C74 C73 C72 120.5(8) . . ?
C74 C73 H73 119.8 . . ?
C69 C74 N4 121.5(7) . . ?
C73 C74 N4 118.5(7) . . ?
C73 C74 C69 119.7(8) . . ?
P4 C75 H75 108.9 . . ?
C76 C75 P4 108.1(5) . . ?
C76 C75 H75 108.9 . . ?
C77 C75 P4 110.9(6) . . ?
C77 C75 H75 108.9 . . ?
C77 C75 C76 111.1(7) . . ?
C75 C76 H76A 109.5 . . ?
C75 C76 H76B 109.5 . . ?
C75 C76 H76C 109.5 . . ?
H76A C76 H76B 109.5 . . ?
H76A C76 H76C 109.5 . . ?
H76B C76 H76C 109.5 . . ?
C75 C77 H77A 109.5 . . ?
C75 C77 H77B 109.5 . . ?
C75 C77 H77C 109.5 . . ?
H77A C77 H77B 109.5 . . ?
H77A C77 H77C 109.5 . . ?
H77B C77 H77C 109.5 . . ?
P4 C78 H78 106.0 . . ?
C79 C78 P4 117.0(6) . . ?
C79 C78 H78 106.0 . . ?
C80 C78 P4 110.8(6) . . ?
C80 C78 H78 106.0 . . ?
C80 C78 C79 110.2(7) . . ?
C78 C79 H79A 109.5 . . ?
C78 C79 H79B 109.5 . . ?
C78 C79 H79C 109.5 . . ?
H79A C79 H79B 109.5 . . ?
H79A C79 H79C 109.5 . . ?
H79B C79 H79C 109.5 . . ?
C78 C80 H80A 109.5 . . ?
C78 C80 H80B 109.5 . . ?
C78 C80 H80C 109.5 . . ?
H80A C80 H80B 109.5 . . ?
H80A C80 H80C 109.5 . . ?
H80B C80 H80C 109.5 . . ?

loop_
_geom_bond_atom_site_label_1
_geom_bond_atom_site_label_2
_geom_bond_distance
_geom_bond_site_symmetry_2
_geom_bond_publ_flag
Cu1 Cl1 2.287(2) . ?
Cu1 P1 2.253(2) . ?
Cu1 P2 2.258(2) . ?
P1 N1 1.684(7) . ?
P1 C15 1.859(9) . ?
P1 C18 1.868(9) . ?
P2 N2 1.716(7) . ?
P2 C35 1.856(9) . ?
P2 C38 1.850(9) . ?
N1 C1 1.422(10) . ?
N1 C14 1.474(10) . ?
N2 C21 1.404(11) . ?
N2 C34 1.452(10) . ?
C1 C2 1.437(11) . ?
C1 C6 1.400(12) . ?
C2 H2 0.9500 . ?
C2 C3 1.378(12) . ?
C3 H3 0.9500 . ?
C3 C4 1.380(13) . ?
C4 H4 0.9500 . ?
C4 C5 1.399(12) . ?
C5 H5 0.9500 . ?
C5 C6 1.389(13) . ?
C6 C7 1.472(11) . ?
C7 H7 0.9500 . ?
C7 C8 1.342(13) . ?
C8 H8 0.9500 . ?
C8 C9 1.420(13) . ?
C9 C10 1.422(13) . ?
C9 C14 1.419(12) . ?
C10 H10 0.9500 . ?
C10 C11 1.357(15) . ?
C11 H11 0.9500 . ?
C11 C12 1.390(15) . ?
C12 H12 0.9500 . ?
C12 C13 1.398(13) . ?
C13 H13 0.9500 . ?
C13 C14 1.371(12) . ?
C15 H15 1.0000 . ?
C15 C16 1.534(11) . ?
C15 C17 1.525(12) . ?
C16 H16A 0.9800 . ?
C16 H16B 0.9800 . ?
C16 H16C 0.9800 . ?
C17 H17A 0.9800 . ?
C17 H17B 0.9800 . ?
C17 H17C 0.9800 . ?
C18 H18 1.0000 . ?
C18 C19 1.536(12) . ?
C18 C20 1.544(12) . ?
C19 H19A 0.9800 . ?
C19 H19B 0.9800 . ?
C19 H19C 0.9800 . ?
C20 H20A 0.9800 . ?
C20 H20B 0.9800 . ?
C20 H20C 0.9800 . ?
C21 C22 1.408(13) . ?
C21 C26 1.412(12) . ?
C22 H22 0.9500 . ?
C22 C23 1.384(13) . ?
C23 H23 0.9500 . ?
C23 C24 1.378(14) . ?
C24 H24 0.9500 . ?
C24 C25 1.392(14) . ?
C25 H25 0.9500 . ?
C25 C26 1.382(13) . ?
C26 C27 1.478(13) . ?
C27 H27 0.9500 . ?
C27 C28 1.329(15) . ?
C28 H28 0.9500 . ?
C28 C29 1.474(14) . ?
C29 C30 1.387(13) . ?
C29 C34 1.427(11) . ?
C30 H30 0.9500 . ?
C30 C31 1.380(15) . ?
C31 H31 0.9500 . ?
C31 C32 1.400(13) . ?
C32 H32 0.9500 . ?
C32 C33 1.379(12) . ?
C33 H33 0.9500 . ?
C33 C34 1.391(12) . ?
C35 H35 1.0000 . ?
C35 C36 1.521(13) . ?
C35 C37 1.534(11) . ?
C36 H36A 0.9800 . ?
C36 H36B 0.9800 . ?
C36 H36C 0.9800 . ?
C37 H37A 0.9800 . ?
C37 H37B 0.9800 . ?
C37 H37C 0.9800 . ?
C38 H38 1.0000 . ?
C38 C39 1.535(11) . ?
C38 C40 1.539(12) . ?
C39 H39A 0.9800 . ?
C39 H39B 0.9800 . ?
C39 H39C 0.9800 . ?
C40 H40A 0.9800 . ?
C40 H40B 0.9800 . ?
C40 H40C 0.9800 . ?
Cu2 Cl2 2.283(2) . ?
Cu2 P3 2.257(2) . ?
Cu2 P4 2.267(2) . ?
P3 N3 1.728(7) . ?
P3 C55 1.845(9) . ?
P3 C58 1.850(8) . ?
P4 N4 1.695(7) . ?
P4 C75 1.852(9) . ?
P4 C78 1.845(9) . ?
N3 C41 1.419(10) . ?
N3 C54 1.440(11) . ?
N4 C61 1.434(10) . ?
N4 C74 1.470(10) . ?
C41 C42 1.407(13) . ?
C41 C46 1.391(12) . ?
C42 H42 0.9500 . ?
C42 C43 1.389(12) . ?
C43 H43 0.9500 . ?
C43 C44 1.381(14) . ?
C44 H44 0.9500 . ?
C44 C45 1.388(14) . ?
C45 H45 0.9500 . ?
C45 C46 1.397(13) . ?
C46 C47 1.461(13) . ?
C47 H47 0.9500 . ?
C47 C48 1.336(15) . ?
C48 H48 0.9500 . ?
C48 C49 1.437(15) . ?
C49 C50 1.404(13) . ?
C49 C54 1.423(13) . ?
C50 H50 0.9500 . ?
C50 C51 1.351(18) . ?
C51 H51 0.9500 . ?
C51 C52 1.380(18) . ?
C52 H52 0.9500 . ?
C52 C53 1.393(14) . ?
C53 H53 0.9500 . ?
C53 C54 1.374(13) . ?
C55 H55 1.0000 . ?
C55 C56 1.537(12) . ?
C55 C57 1.523(12) . ?
C56 H56A 0.9800 . ?
C56 H56B 0.9800 . ?
C56 H56C 0.9800 . ?
C57 H57A 0.9800 . ?
C57 H57B 0.9800 . ?
C57 H57C 0.9800 . ?
C58 H58 1.0000 . ?
C58 C59 1.535(12) . ?
C58 C60 1.531(12) . ?
C59 H59A 0.9800 . ?
C59 H59B 0.9800 . ?
C59 H59C 0.9800 . ?
C60 H60A 0.9800 . ?
C60 H60B 0.9800 . ?
C60 H60C 0.9800 . ?
C61 C62 1.367(12) . ?
C61 C66 1.410(11) . ?
C62 H62 0.9500 . ?
C62 C63 1.410(13) . ?
C63 H63 0.9500 . ?
C63 C64 1.369(13) . ?
C64 H64 0.9500 . ?
C64 C65 1.377(14) . ?
C65 H65 0.9500 . ?
C65 C66 1.391(12) . ?
C66 C67 1.473(12) . ?
C67 H67 0.9500 . ?
C67 C68 1.334(12) . ?
C68 H68 0.9500 . ?
C68 C69 1.455(12) . ?
C69 C70 1.388(12) . ?
C69 C74 1.396(11) . ?
C70 H70 0.9500 . ?
C70 C71 1.371(14) . ?
C71 H71 0.9500 . ?
C71 C72 1.378(14) . ?
C72 H72 0.9500 . ?
C72 C73 1.407(12) . ?
C73 H73 0.9500 . ?
C73 C74 1.381(12) . ?
C75 H75 1.0000 . ?
C75 C76 1.539(11) . ?
C75 C77 1.536(12) . ?
C76 H76A 0.9800 . ?
C76 H76B 0.9800 . ?
C76 H76C 0.9800 . ?
C77 H77A 0.9800 . ?
C77 H77B 0.9800 . ?
C77 H77C 0.9800 . ?
C78 H78 1.0000 . ?
C78 C79 1.532(11) . ?
C78 C80 1.525(12) . ?
C79 H79A 0.9800 . ?
C79 H79B 0.9800 . ?
C79 H79C 0.9800 . ?
C80 H80A 0.9800 . ?
C80 H80B 0.9800 . ?
C80 H80C 0.9800 . ?

loop_
_geom_torsion_atom_site_label_1
_geom_torsion_atom_site_label_2
_geom_torsion_atom_site_label_3
_geom_torsion_atom_site_label_4
_geom_torsion
_geom_torsion_site_symmetry_1
_geom_torsion_site_symmetry_2
_geom_torsion_site_symmetry_3
_geom_torsion_site_symmetry_4
_geom_torsion_publ_flag
Cu1 P1 N1 C1 -7.2(7) . . . . ?
Cu1 P1 N1 C14 174.9(5) . . . . ?
Cu1 P1 C15 C16 65.1(7) . . . . ?
Cu1 P1 C15 C17 -56.9(6) . . . . ?
Cu1 P1 C18 C19 170.0(6) . . . . ?
Cu1 P1 C18 C20 -62.4(6) . . . . ?
Cu1 P2 N2 C21 -1.7(8) . . . . ?
Cu1 P2 N2 C34 -178.4(6) . . . . ?
Cu1 P2 C35 C36 -60.3(6) . . . . ?
Cu1 P2 C35 C37 59.9(7) . . . . ?
Cu1 P2 C38 C39 164.7(5) . . . . ?
Cu1 P2 C38 C40 -67.7(6) . . . . ?
P1 N1 C1 C2 -55.1(10) . . . . ?
P1 N1 C1 C6 122.9(8) . . . . ?
P1 N1 C14 C9 -114.4(8) . . . . ?
P1 N1 C14 C13 61.6(10) . . . . ?
P2 N2 C21 C22 -52.4(11) . . . . ?
P2 N2 C21 C26 124.6(8) . . . . ?
P2 N2 C34 C29 -115.7(8) . . . . ?
P2 N2 C34 C33 63.5(10) . . . . ?
N1 P1 C15 C16 -57.5(7) . . . . ?
N1 P1 C15 C17 -179.5(6) . . . . ?
N1 P1 C18 C19 -66.9(7) . . . . ?
N1 P1 C18 C20 60.7(6) . . . . ?
N1 C1 C2 C3 179.3(8) . . . . ?
N1 C1 C6 C5 -179.2(8) . . . . ?
N1 C1 C6 C7 -0.7(13) . . . . ?
N2 P2 C35 C36 177.7(6) . . . . ?
N2 P2 C35 C37 -62.1(7) . . . . ?
N2 P2 C38 C39 -70.4(7) . . . . ?
N2 P2 C38 C40 57.2(7) . . . . ?
N2 C21 C22 C23 177.2(8) . . . . ?
N2 C21 C26 C25 -178.3(8) . . . . ?
N2 C21 C26 C27 -1.5(13) . . . . ?
C1 N1 C14 C9 67.7(10) . . . . ?
C1 N1 C14 C13 -116.4(9) . . . . ?
C1 C2 C3 C4 0.0(13) . . . . ?
C1 C6 C7 C8 29.6(14) . . . . ?
C2 C1 C6 C5 -1.2(12) . . . . ?
C2 C1 C6 C7 177.3(8) . . . . ?
C2 C3 C4 C5 -1.2(13) . . . . ?
C3 C4 C5 C6 1.3(13) . . . . ?
C4 C5 C6 C1 0.0(13) . . . . ?
C4 C5 C6 C7 -178.6(8) . . . . ?
C5 C6 C7 C8 -151.9(9) . . . . ?
C6 C1 C2 C3 1.2(12) . . . . ?
C6 C7 C8 C9 4.7(15) . . . . ?
C7 C8 C9 C10 148.2(9) . . . . ?
C7 C8 C9 C14 -28.4(14) . . . . ?
C8 C9 C10 C11 -175.1(9) . . . . ?
C8 C9 C14 N1 -12.2(12) . . . . ?
C8 C9 C14 C13 171.9(8) . . . . ?
C9 C10 C11 C12 2.0(16) . . . . ?
C10 C9 C14 N1 171.0(8) . . . . ?
C10 C9 C14 C13 -4.9(12) . . . . ?
C10 C11 C12 C13 -2.7(16) . . . . ?
C11 C12 C13 C14 -0.5(15) . . . . ?
C12 C13 C14 N1 -171.5(8) . . . . ?
C12 C13 C14 C9 4.4(14) . . . . ?
C14 N1 C1 C2 123.0(8) . . . . ?
C14 N1 C1 C6 -59.0(10) . . . . ?
C14 C9 C10 C11 1.8(14) . . . . ?
C15 P1 N1 C1 117.3(6) . . . . ?
C15 P1 N1 C14 -60.6(7) . . . . ?
C15 P1 C18 C19 47.0(7) . . . . ?
C15 P1 C18 C20 174.6(6) . . . . ?
C18 P1 N1 C1 -133.1(7) . . . . ?
C18 P1 N1 C14 49.0(7) . . . . ?
C18 P1 C15 C16 -171.0(6) . . . . ?
C18 P1 C15 C17 67.0(6) . . . . ?
C21 N2 C34 C29 67.5(11) . . . . ?
C21 N2 C34 C33 -113.3(9) . . . . ?
C21 C22 C23 C24 1.3(15) . . . . ?
C21 C26 C27 C28 30.7(14) . . . . ?
C22 C21 C26 C25 -1.2(13) . . . . ?
C22 C21 C26 C27 175.5(8) . . . . ?
C22 C23 C24 C25 -1.5(14) . . . . ?
C23 C24 C25 C26 0.3(14) . . . . ?
C24 C25 C26 C21 1.0(14) . . . . ?
C24 C25 C26 C27 -175.9(8) . . . . ?
C25 C26 C27 C28 -152.6(10) . . . . ?
C26 C21 C22 C23 0.1(14) . . . . ?
C26 C27 C28 C29 3.7(16) . . . . ?
C27 C28 C29 C30 149.0(10) . . . . ?
C27 C28 C29 C34 -28.0(14) . . . . ?
C28 C29 C30 C31 -173.8(10) . . . . ?
C28 C29 C34 N2 -11.4(12) . . . . ?
C28 C29 C34 C33 169.3(8) . . . . ?
C29 C30 C31 C32 2.1(16) . . . . ?
C30 C29 C34 N2 171.5(8) . . . . ?
C30 C29 C34 C33 -7.7(12) . . . . ?
C30 C31 C32 C33 -3.1(15) . . . . ?
C31 C32 C33 C34 -1.4(14) . . . . ?
C32 C33 C34 N2 -172.3(8) . . . . ?
C32 C33 C34 C29 6.9(13) . . . . ?
C34 N2 C21 C22 124.5(9) . . . . ?
C34 N2 C21 C26 -58.5(11) . . . . ?
C34 C29 C30 C31 3.4(15) . . . . ?
C35 P2 N2 C21 120.8(7) . . . . ?
C35 P2 N2 C34 -55.9(8) . . . . ?
C35 P2 C38 C39 43.6(7) . . . . ?
C35 P2 C38 C40 171.2(6) . . . . ?
C38 P2 N2 C21 -130.6(7) . . . . ?
C38 P2 N2 C34 52.7(8) . . . . ?
C38 P2 C35 C36 65.0(6) . . . . ?
C38 P2 C35 C37 -174.9(6) . . . . ?
Cu2 P3 N3 C41 -6.1(7) . . . . ?
Cu2 P3 N3 C54 176.6(6) . . . . ?
Cu2 P3 C55 C56 64.8(7) . . . . ?
Cu2 P3 C55 C57 -57.6(7) . . . . ?
Cu2 P3 C58 C59 -63.0(6) . . . . ?
Cu2 P3 C58 C60 168.6(6) . . . . ?
Cu2 P4 N4 C61 0.4(7) . . . . ?
Cu2 P4 N4 C74 -179.3(5) . . . . ?
Cu2 P4 C75 C76 -58.8(6) . . . . ?
Cu2 P4 C75 C77 63.3(6) . . . . ?
Cu2 P4 C78 C79 167.0(5) . . . . ?
Cu2 P4 C78 C80 -65.6(6) . . . . ?
P3 N3 C41 C42 -52.1(10) . . . . ?
P3 N3 C41 C46 125.0(8) . . . . ?
P3 N3 C54 C49 -115.7(8) . . . . ?
P3 N3 C54 C53 61.2(11) . . . . ?
P4 N4 C61 C62 -57.8(10) . . . . ?
P4 N4 C61 C66 121.2(7) . . . . ?
P4 N4 C74 C69 -110.7(8) . . . . ?
P4 N4 C74 C73 64.1(9) . . . . ?
N3 P3 C55 C56 -58.5(7) . . . . ?
N3 P3 C55 C57 179.0(6) . . . . ?
N3 P3 C58 C59 59.5(7) . . . . ?
N3 P3 C58 C60 -68.8(8) . . . . ?
N3 C41 C42 C43 175.8(8) . . . . ?
N3 C41 C46 C45 -177.4(8) . . . . ?
N3 C41 C46 C47 0.1(13) . . . . ?
N4 P4 C75 C76 176.1(6) . . . . ?
N4 P4 C75 C77 -61.9(6) . . . . ?
N4 P4 C78 C79 -65.1(7) . . . . ?
N4 P4 C78 C80 62.3(7) . . . . ?
N4 C61 C62 C63 -179.6(8) . . . . ?
N4 C61 C66 C65 179.9(8) . . . . ?
N4 C61 C66 C67 -3.3(12) . . . . ?
C41 N3 C54 C49 67.1(11) . . . . ?
C41 N3 C54 C53 -116.1(10) . . . . ?
C41 C42 C43 C44 2.3(15) . . . . ?
C41 C46 C47 C48 25.0(15) . . . . ?
C42 C41 C46 C45 -0.3(13) . . . . ?
C42 C41 C46 C47 177.3(8) . . . . ?
C42 C43 C44 C45 -1.3(14) . . . . ?
C43 C44 C45 C46 -0.5(13) . . . . ?
C44 C45 C46 C41 1.3(13) . . . . ?
C44 C45 C46 C47 -176.4(8) . . . . ?
C45 C46 C47 C48 -157.4(10) . . . . ?
C46 C41 C42 C43 -1.5(13) . . . . ?
C46 C47 C48 C49 5.8(17) . . . . ?
C47 C48 C49 C50 150.4(11) . . . . ?
C47 C48 C49 C54 -24.5(16) . . . . ?
C48 C49 C50 C51 -172.5(11) . . . . ?
C48 C49 C54 N3 -14.8(14) . . . . ?
C48 C49 C54 C53 168.2(9) . . . . ?
C49 C50 C51 C52 1.4(18) . . . . ?
C50 C49 C54 N3 170.1(9) . . . . ?
C50 C49 C54 C53 -6.8(14) . . . . ?
C50 C51 C52 C53 -1.8(17) . . . . ?
C51 C52 C53 C54 -2.2(16) . . . . ?
C52 C53 C54 N3 -170.2(9) . . . . ?
C52 C53 C54 C49 6.6(15) . . . . ?
C54 N3 C41 C42 125.3(9) . . . . ?
C54 N3 C41 C46 -57.6(11) . . . . ?
C54 C49 C50 C51 2.8(16) . . . . ?
C55 P3 N3 C41 119.8(6) . . . . ?
C55 P3 N3 C54 -57.5(8) . . . . ?
C55 P3 C58 C59 172.9(6) . . . . ?
C55 P3 C58 C60 44.5(8) . . . . ?
C58 P3 N3 C41 -130.8(6) . . . . ?
C58 P3 N3 C54 51.8(8) . . . . ?
C58 P3 C55 C56 -171.5(6) . . . . ?
C58 P3 C55 C57 66.1(7) . . . . ?
C61 N4 C74 C69 69.5(10) . . . . ?
C61 N4 C74 C73 -115.7(8) . . . . ?
C61 C62 C63 C64 -0.1(14) . . . . ?
C61 C66 C67 C68 35.7(13) . . . . ?
C62 C61 C66 C65 -1.1(12) . . . . ?
C62 C61 C66 C67 175.7(8) . . . . ?
C62 C63 C64 C65 -1.5(15) . . . . ?
C63 C64 C65 C66 1.8(15) . . . . ?
C64 C65 C66 C61 -0.5(14) . . . . ?
C64 C65 C66 C67 -177.4(8) . . . . ?
C65 C66 C67 C68 -147.5(9) . . . . ?
C66 C61 C62 C63 1.4(13) . . . . ?
C66 C67 C68 C69 0.4(15) . . . . ?
C67 C68 C69 C70 149.9(9) . . . . ?
C67 C68 C69 C74 -28.1(13) . . . . ?
C68 C69 C70 C71 -176.9(8) . . . . ?
C68 C69 C74 N4 -12.0(12) . . . . ?
C68 C69 C74 C73 173.3(8) . . . . ?
C69 C70 C71 C72 2.8(14) . . . . ?
C70 C69 C74 N4 170.0(7) . . . . ?
C70 C69 C74 C73 -4.8(12) . . . . ?
C70 C71 C72 C73 -3.2(14) . . . . ?
C71 C72 C73 C74 -0.3(13) . . . . ?
C72 C73 C74 N4 -170.5(8) . . . . ?
C72 C73 C74 C69 4.4(12) . . . . ?
C74 N4 C61 C62 122.0(8) . . . . ?
C74 N4 C61 C66 -59.0(10) . . . . ?
C74 C69 C70 C71 1.2(13) . . . . ?
C75 P4 N4 C61 123.2(7) . . . . ?
C75 P4 N4 C74 -56.5(7) . . . . ?
C75 P4 C78 C79 47.6(7) . . . . ?
C75 P4 C78 C80 175.0(6) . . . . ?
C78 P4 N4 C61 -128.2(7) . . . . ?
C78 P4 N4 C74 52.0(7) . . . . ?
C78 P4 C75 C76 64.3(6) . . . . ?
C78 P4 C75 C77 -173.6(6) . . . . ?

loop_
_twin_individual_id
_twin_individual_mass_fraction_refined
1 0.5112(15)
2 0.4888(15)

loop_
_exptl_oxdiff_crystal_face_indexfrac_h
_exptl_oxdiff_crystal_face_indexfrac_k
_exptl_oxdiff_crystal_face_indexfrac_l
_exptl_oxdiff_crystal_face_x
_exptl_oxdiff_crystal_face_y
_exptl_oxdiff_crystal_face_z
0.0001 -0.0002 1.0001 -0.0170 -0.0610 0.0072
1.9999 0.9992 0.9994 -0.0095 -0.0930 -0.2476
2.0000 0.9989 1.9996 -0.0264 -0.1540 -0.2404
-2.0000 -0.9989 -1.9996 0.0264 0.1540 0.2404
-0.0643 6.5793 -1.4266 0.8203 -0.1958 -0.5374
-0.1475 -6.5776 1.4529 -0.8086 0.1929 0.5559
0.0469 4.5102 -11.4703 0.7348 0.5063 -0.4514
-1.0431 -4.6672 10.9797 -0.6891 -0.4751 0.5472
5.4105 1.5642 -12.4485 0.0937 0.7216 -0.6860
-0.2503 -1.2065 -15.4273 0.1299 0.9915 0.0091
0.1557 -6.5783 -1.4329 -0.7769 0.3706 0.5089
9.4476 -0.3409 -2.9905 -0.5238 0.2484 -0.8149
-9.4671 -0.2513 2.8719 0.4555 -0.2158 0.8637
-5.4454 -5.4449 0.5361 -0.3575 0.1715 0.9180
1.3413 -5.5318 8.3004 -0.8825 -0.2616 0.3908
9.4077 1.0710 2.2424 -0.4400 -0.1317 -0.8883
-5.3721 -0.1536 13.0293 0.0642 -0.8174 0.5725
-0.7463 2.3598 14.6113 0.0791 -0.9966 -0.0217
-1.3481 5.9702 6.3553 0.6877 -0.6513 -0.3208
-6.4607 2.5805 -9.9007 0.8431 0.4581 0.2817
0.6171 -6.3107 -4.5371 -0.7182 0.5510 0.4250
2.3228 5.6779 -7.0770 0.6726 0.2006 -0.7123
